data_2009934
loop_
_publ_author_name
'Deacon, Glen B.'
'Gatehouse, Bryan M.'
'Ward, Gregory N.'

_publ_contact_author
;
  Dr Bryan M. Gatehouse  Chemistry Department
  Monash University
  Clayton, Victoria
  Australia   3168
;
_publ_section_title
;
 Cu~3~Bi~4~V~2~O~14~, a new compound
;
_journal_issue 8
_journal_name_full 'Acta Crystallographica Section C'
_journal_page_first 1178
_journal_page_last 1180
_journal_paper_doi 10.1107/S010827019400466X
_journal_volume 50
_journal_year 1994
_chemical_formula_sum 'Bi4 Cu3 O14 V2'
_chemical_formula_weight 1352.4
_space_group_IT_number 2
_symmetry_cell_setting triclinic
_symmetry_space_group_name_Hall '-P 1'
_symmetry_space_group_name_H-M 'P -1'
_cell_angle_alpha 74.58(5)
_cell_angle_beta 89.38(4)
_cell_angle_gamma 70.39(3)
_cell_formula_units_Z 1
_cell_length_a 5.317(2)
_cell_length_b 7.916(4)
_cell_length_c 8.095(5)
_cell_measurement_reflns_used 20
_cell_measurement_temperature 293.0(10)
_cell_measurement_theta_max 16
_cell_measurement_theta_min 6
_cell_volume 308.2(3)
_computing_cell_refinement 'Nicolet R3m/V software'
_computing_data_collection 'Nicolet R3m/V software'
_computing_data_reduction 'Nicolet R3m/V software'
_computing_molecular_graphics 'SHELXTL-Plus (Sheldrick, 1991)'
_computing_publication_material 'SHELXTL-Plus (Sheldrick, 1991)'
_computing_structure_refinement 'SHELXTL-Plus (Sheldrick, 1991)'
_computing_structure_solution 'SHELXTL-Plus (Sheldrick, 1991)'
_diffrn_ambient_temperature 293.0(10)
_diffrn_measurement_device 'Nicolet R3m/V'
_diffrn_measurement_method \w
_diffrn_radiation_monochromator graphite
_diffrn_radiation_source 'fine-focus sealed tube'
_diffrn_radiation_type MoK\a
_diffrn_radiation_wavelength 0.71073
_diffrn_reflns_av_R_equivalents 0.048
_diffrn_reflns_limit_h_max 7
_diffrn_reflns_limit_h_min -7
_diffrn_reflns_limit_k_max 11
_diffrn_reflns_limit_k_min -11
_diffrn_reflns_limit_l_max 11
_diffrn_reflns_limit_l_min -11
_diffrn_reflns_number 3622
_diffrn_reflns_theta_max 30.00
_diffrn_reflns_theta_min 1.50
_diffrn_standards_decay_% 1
_diffrn_standards_interval_count 197
_diffrn_standards_number 3
_exptl_absorpt_coefficient_mu 63.28
_exptl_absorpt_correction_T_max 0.3041
_exptl_absorpt_correction_T_min 0.1681
_exptl_absorpt_correction_type 'SHELXTL-Plus from crystal shape'
_exptl_crystal_colour 'red/black pleochroic'
_exptl_crystal_density_diffrn 7.286
_exptl_crystal_description Tabular
_exptl_crystal_F_000 577
_exptl_crystal_size_max 0.25
_exptl_crystal_size_mid 0.025
_exptl_crystal_size_min 0.025
_geom_angle_publ_flag 'Angles to be deposited'
_refine_diff_density_max 6.41
_refine_diff_density_min -5.37
_refine_ls_extinction_coef 0.0045(3)
_refine_ls_extinction_method ' SHELXTL-Plus modified Larson (1970) method'
_refine_ls_goodness_of_fit_obs 0.54
_refine_ls_matrix_type full
_refine_ls_number_parameters 73
_refine_ls_number_reflns 1382
_refine_ls_number_restraints 0
_refine_ls_R_factor_all 0.0543
_refine_ls_R_factor_obs 0.0398
_refine_ls_shift/esd_max 0.001
_refine_ls_shift/esd_mean 0.000
_refine_ls_structure_factor_coef F
_refine_ls_weighting_details 'w = 1/[\s^2^(F) + 0.0096F^2^]'
_refine_ls_weighting_scheme calc
_refine_ls_wR_factor_all 0.0805
_refine_ls_wR_factor_obs 0.0576
_reflns_number_observed 1382
_reflns_number_total 1811
_reflns_observed_criterion >3sigma(I)
_cod_data_source_file br1063.cif
_cod_data_source_block gregfn
_cod_depositor_comments
;
The following automatic conversions were performed:

'_refine_ls_weighting_scheme' value 'calc w = 1/[\s^2^(F) +
0.0096F^2^]' was changed to 'calc'. New tag
'_refine_ls_weighting_details' was created. The value of the new tag
was set to 'w = 1/[\s^2^(F) + 0.0096F^2^]'.

Automatic conversion script
Id: cif_fix_values 3143 2015-03-26 13:38:13Z robertas 
;
_cod_original_sg_symbol_H-M P-1
_cod_database_code 2009934

loop_
_symmetry_equiv_pos_as_xyz
'x, y, z'
'-x, -y, -z'

loop_
_atom_site_aniso_label
_atom_site_aniso_U_11
_atom_site_aniso_U_22
_atom_site_aniso_U_33
_atom_site_aniso_U_12
_atom_site_aniso_U_13
_atom_site_aniso_U_23
Bi1 0.0104(3) 0.0060(3) 0.0112(3) -0.0026(2) .00007(2) -0.0006(2)
Bi2 0.0104(3) 0.0083(3) 0.0121(3) -0.0014(2) 0.0003(2) -0.0036(2)
Cu1 0.0058(7) 0.0079(7) 0.0101(8) -0.0024(5) 0.0005(5) 0.0009(6)
Cu2 0.0034(10) 0.0091(11) 0.0108(10) -0.0020(8) 0.0004(8) -0.0029(8)
V 0.0073(10) 0.0042(9) 0.0141(11) -0.0034(8) 0.0003(8) 0.0002(8)

loop_
_atom_site_label
_atom_site_fract_x
_atom_site_fract_y
_atom_site_fract_z
_atom_site_U_iso_or_equiv
_atom_site_thermal_displace_type
_atom_site_calc_flag
_atom_site_refinement_flags
_atom_site_type_symbol
Bi1 0.10793(9) -0.20460(6) 0.69944(6) 0.0096(2) Uani d . Bi
Bi2 0.42486(10) 0.15405(7) 0.63975(6) 0.0106(2) Uani d . Bi
Cu1 -0.3625(3) -0.2236(2) -0.0257(2) 0.0086(5) Uani d . Cu
Cu2 0.0 0.0 0.0 0.0078(7) Uani S . Cu
V 0.2506(5) -0.4285(3) 0.2456(3) 0.0087(7) Uani d . V
O1 0.2904(19) -0.0696(13) -0.1488(12) 0.008(2) Uiso d . O
O2 0.2261(18) 0.0437(13) 0.1669(12) 0.010(2) Uiso d . O
O3 -0.001(3) -0.337(2) 0.0868(19) 0.040(3) Uiso d . O
O4 -0.474(2) -0.3906(17) 0.1548(15) 0.022(2) Uiso d . O
O5 0.181(2) -0.3213(18) 0.4045(16) 0.024(2) Uiso d . O
O6 0.330(2) 0.3292(14) 0.3250(13) 0.013(2) Uiso d . O
O7 0.2474(17) -0.0025(13) 0.5043(11) 0.006(2) Uiso d . O

loop_
_atom_type_symbol
_atom_type_description
_atom_type_scat_dispersion_real
_atom_type_scat_dispersion_imag
_atom_type_scat_source
Cu Cu 0.263 1.266 'IntTabIV Tables 2.3.1 and 2.2B'
Bi Bi -4.861 10.559 'IntTabIV Tables 2.3.1 and 2.2B'
V V 0.267 0.530 'IntTabIV Tables 2.3.1 and 2.2B'
O O 0.008 0.006 'IntTabIV Tables 2.3.1 and 2.2B'

loop_
_geom_bond_atom_site_label_1
_geom_bond_atom_site_label_2
_geom_bond_site_symmetry_2
_geom_bond_distance
_geom_bond_publ_flag
Bi1 O1 1_556 2.239(12) yes
Bi1 O7 . 2.243(10) yes
Bi1 O2 2_556 2.263(10) yes
Bi1 O7 2_556 2.351(8) yes
Bi1 O5 . 2.760(14) yes
Bi1 O6 2_656 2.837(10) yes
Bi1 O6 2_556 2.845(13) yes
Bi1 O4 2_546 3.050(11) yes
Bi2 O7 2_656 2.266(9) yes
Bi2 O2 2_656 2.271(8) yes
Bi2 O7 . 2.271(12) yes
Bi2 O1 1_556 2.405(10) yes
Bi2 O6 . 2.519(10) yes
Bi2 O5 2_656 2.804(15) yes
Bi2 O4 2_556 2.887(15) yes
Bi2 O5 2_556 3.028(12) yes
Cu1 O2 2_555 1.916(11) yes
Cu1 O4 . 1.928(12) yes
Cu1 O3 . 1.943(15) yes
Cu1 O1 1_455 1.942(8) yes
Cu1 O6 2_555 2.752(12) yes
Cu1 Cu2 . 3.063(3) yes
Cu2 O1 . 1.970(9) yes
Cu2 O1 2_555 1.970(9) yes
Cu2 O2 . 1.988(11) yes
Cu2 O2 2_555 1.988(11) yes
Cu2 O3 . 2.576(18) yes
Cu2 O3 2_555 2.576(18) yes
V O3 . 1.691(15) yes
V O4 1_655 1.711(13) yes
V O6 1_545 1.754(11) yes
V O5 . 1.694(15) yes

loop_
_cod_related_entry_id
_cod_related_entry_database
_cod_related_entry_code
1 AMCSD 0010293
